data_7250946
loop_
_publ_author_name
'Mingazhetdinova, Dilyara O.'
'Nefedova, Anna A.'
'Kozhikhov, Andrey A.'
'Agarkov, Artem S.'
'Litvinov, Igor A.'
'Frantsuzova, Lubov V.'
'Islamov, Daut R.'
'Solovieva, Svetlana E.'
'Antipin, Igor S.'

_publ_section_title
;
 Supramolecular interplay: how non-covalent bonds affect the crystal
 packing of 2-arylmethylidenethiazolo[3,2-a]pyrimidines
;
_journal_issue 42
_journal_name_full CrystEngComm
_journal_page_first 6884
_journal_page_last 6893
_journal_paper_doi 10.1039/D5CE00511F
_journal_volume 27
_journal_year 2025
_chemical_formula_moiety 'C23 H18 Cl2 N2 O3 S'
_chemical_formula_sum 'C23 H18 Cl2 N2 O3 S'
_chemical_formula_weight 473.35
_space_group_crystal_system triclinic
_space_group_IT_number 2
_space_group_name_Hall '-P 1'
_space_group_name_H-M_alt 'P -1'
_atom_sites_solution_hydrogens geom
_audit_creation_method SHELXL-2018/3
_audit_update_record
;
2025-08-06 deposited with the CCDC.	2025-09-16 downloaded from the CCDC.
;
_cell_angle_alpha 78.332(5)
_cell_angle_beta 85.743(6)
_cell_angle_gamma 88.576(5)
_cell_formula_units_Z 2
_cell_length_a 9.8050(17)
_cell_length_b 10.4025(18)
_cell_length_c 10.8869(19)
_cell_measurement_reflns_used 9794
_cell_measurement_temperature 110(2)
_cell_measurement_theta_max 29.97
_cell_measurement_theta_min 2.47
_cell_volume 1084.4(3)
_computing_cell_refinement 'Bruker SAINT'
_computing_data_collection 'Bruker APEX2'
_computing_data_reduction 'Bruker SAINT'
_computing_molecular_graphics 'Bruker SHELXTL'
_computing_publication_material 'Bruker SHELXTL'
_computing_structure_refinement 'SHELXL-2018/3 (Sheldrick, 2018)'
_computing_structure_solution 'SHELXT 2014/5 (Sheldrick, 2014)'
_diffrn_ambient_temperature 110(2)
_diffrn_measured_fraction_theta_full 0.999
_diffrn_measured_fraction_theta_max 0.999
_diffrn_measurement_device_type 'Bruker D8 QUEST'
_diffrn_measurement_method '\f and \w scans'
_diffrn_radiation_type MoK\a
_diffrn_radiation_wavelength 0.71073
_diffrn_reflns_av_R_equivalents 0.0558
_diffrn_reflns_av_unetI/netI 0.0235
_diffrn_reflns_Laue_measured_fraction_full 0.999
_diffrn_reflns_Laue_measured_fraction_max 0.999
_diffrn_reflns_limit_h_max 12
_diffrn_reflns_limit_h_min -12
_diffrn_reflns_limit_k_max 12
_diffrn_reflns_limit_k_min -12
_diffrn_reflns_limit_l_max 13
_diffrn_reflns_limit_l_min -13
_diffrn_reflns_number 49684
_diffrn_reflns_point_group_measured_fraction_full 0.999
_diffrn_reflns_point_group_measured_fraction_max 0.999
_diffrn_reflns_theta_full 25.242
_diffrn_reflns_theta_max 25.997
_diffrn_reflns_theta_min 1.915
_diffrn_source 'I\mS DIAMOND'
_exptl_absorpt_coefficient_mu 0.424
_exptl_absorpt_correction_T_max 0.7344
_exptl_absorpt_correction_T_min 0.6864
_exptl_absorpt_correction_type multi-scan
_exptl_absorpt_process_details
;
SADABS-2016/2 (Bruker,2016/2) was used for absorption correction.
wR2(int) was 0.1455 before and 0.0788 after correction.
The Ratio of minimum to maximum transmission is 0.9346.
The \l/2 correction factor is Not present.
;
_exptl_crystal_colour yellow
_exptl_crystal_density_diffrn 1.450
_exptl_crystal_description prism
_exptl_crystal_F_000 488
_exptl_crystal_size_max 0.289
_exptl_crystal_size_mid 0.226
_exptl_crystal_size_min 0.145
_refine_diff_density_max 1.458
_refine_diff_density_min -0.897
_refine_diff_density_rms 0.057
_refine_ls_extinction_method none
_refine_ls_goodness_of_fit_ref 1.060
_refine_ls_hydrogen_treatment constr
_refine_ls_matrix_type full
_refine_ls_number_parameters 282
_refine_ls_number_reflns 4256
_refine_ls_number_restraints 0
_refine_ls_restrained_S_all 1.060
_refine_ls_R_factor_all 0.0448
_refine_ls_R_factor_gt 0.0408
_refine_ls_shift/su_max 0.001
_refine_ls_shift/su_mean 0.000
_refine_ls_structure_factor_coef Fsqd
_refine_ls_weighting_details 'w=1/[\s^2^(Fo^2^)+(0.0338P)^2^+1.4269P] where P=(Fo^2^+2Fc^2^)/3'
_refine_ls_weighting_scheme calc
_refine_ls_wR_factor_gt 0.0975
_refine_ls_wR_factor_ref 0.0999
_reflns_Friedel_coverage 0.000
_reflns_number_gt 3892
_reflns_number_total 4256
_reflns_threshold_expression 'I > 2\s(I)'
_cod_data_source_file d5ce00511f2.cif
_cod_data_source_block shelx
_cod_depositor_comments 'Adding full bibliography for 7250946--7250954.cif.'
_cod_database_code 7250946
_shelx_shelxl_version_number 2018/3
_shelx_space_group_comment
;
The symmetry employed for this shelxl refinement is uniquely defined
by the following loop, which should always be used as a source of
symmetry information in preference to the above space-group names.
They are only intended as comments.
;
_shelx_estimated_absorpt_t_min 0.887
_shelx_estimated_absorpt_t_max 0.941

loop_
_space_group_symop_operation_xyz
'x, y, z'
'-x, -y, -z'

loop_
_atom_site_label
_atom_site_type_symbol
_atom_site_fract_x
_atom_site_fract_y
_atom_site_fract_z
_atom_site_U_iso_or_equiv
_atom_site_adp_type
_atom_site_occupancy
_atom_site_site_symmetry_order
_atom_site_calc_flag
_atom_site_refinement_flags_posn
_atom_site_refinement_flags_adp
_atom_site_refinement_flags_occupancy
_atom_site_disorder_assembly
_atom_site_disorder_group
Cl1 Cl 0.74665(5) 1.12193(5) 0.89220(5) 0.02677(14) Uani 1 1 d . . . . .
S1 S 0.60737(5) 0.42503(5) 0.70796(5) 0.02160(13) Uani 1 1 d . . . . .
Cl2 Cl 1.16458(6) 0.16589(7) 0.37468(7) 0.04654(19) Uani 1 1 d . . . . .
O1 O 0.53239(16) 0.76044(14) 0.49783(13) 0.0237(3) Uani 1 1 d . . . . .
O3 O 0.16828(16) 0.88050(16) 0.79455(15) 0.0299(4) Uani 1 1 d . . . . .
N4 N 0.45931(17) 0.63719(15) 0.68948(15) 0.0170(3) Uani 1 1 d . . . . .
O2 O 0.06370(17) 0.73028(17) 0.94707(18) 0.0381(4) Uani 1 1 d . . . . .
N8 N 0.40460(18) 0.47259(17) 0.86974(16) 0.0231(4) Uani 1 1 d . . . . .
C17 C 0.4679(2) 0.83771(19) 0.77450(18) 0.0174(4) Uani 1 1 d . . . . .
C3 C 0.5393(2) 0.66046(19) 0.57680(18) 0.0180(4) Uani 1 1 d . . . . .
C22 C 0.4873(2) 0.96217(19) 0.70152(19) 0.0212(4) Uani 1 1 d . . . . .
H22 H 0.441984 0.987553 0.626083 0.025 Uiso 1 1 calc R U . . .
C2 C 0.6323(2) 0.54624(19) 0.57048(18) 0.0187(4) Uani 1 1 d . . . . .
C9 C 0.4759(2) 0.51743(19) 0.76762(19) 0.0188(4) Uani 1 1 d . . . . .
C20 C 0.6386(2) 1.0114(2) 0.84744(19) 0.0204(4) Uani 1 1 d . . . . .
C19 C 0.6206(2) 0.8875(2) 0.92191(19) 0.0225(4) Uani 1 1 d . . . . .
H19 H 0.666572 0.862276 0.996987 0.027 Uiso 1 1 calc R U . . .
C18 C 0.5343(2) 0.8011(2) 0.88515(19) 0.0208(4) Uani 1 1 d . . . . .
H18 H 0.520338 0.716073 0.935844 0.025 Uiso 1 1 calc R U . . .
C21 C 0.5727(2) 1.0502(2) 0.7380(2) 0.0229(4) Uani 1 1 d . . . . .
H21 H 0.585578 1.135799 0.688298 0.027 Uiso 1 1 calc R U . . .
C10 C 0.7226(2) 0.5475(2) 0.4711(2) 0.0223(4) Uani 1 1 d . . . . .
H10 H 0.719595 0.623868 0.406509 0.027 Uiso 1 1 calc R U . . .
C5 C 0.3756(2) 0.74130(19) 0.73316(18) 0.0180(4) Uani 1 1 d . . . . .
H5 H 0.324144 0.789560 0.661682 0.022 Uiso 1 1 calc R U . . .
C6 C 0.2732(2) 0.6755(2) 0.83753(19) 0.0208(4) Uani 1 1 d . . . . .
C7 C 0.2931(2) 0.5521(2) 0.90085(19) 0.0235(4) Uani 1 1 d . . . . .
C11 C 0.8243(2) 0.4494(2) 0.4478(2) 0.0247(5) Uani 1 1 d . . . . .
C23 C 0.1566(2) 0.7602(2) 0.8679(2) 0.0260(5) Uani 1 1 d . . . . .
C14 C 1.0315(2) 0.2737(3) 0.4003(2) 0.0328(5) Uani 1 1 d . . . . .
C12 C 0.8285(2) 0.3209(2) 0.5183(2) 0.0302(5) Uani 1 1 d . . . . .
H12 H 0.759462 0.293422 0.583742 0.036 Uiso 1 1 calc R U . . .
C16 C 0.9259(2) 0.4850(3) 0.3498(2) 0.0312(5) Uani 1 1 d . . . . .
H16 H 0.923812 0.570296 0.298069 0.037 Uiso 1 1 calc R U . . .
C15 C 1.0293(2) 0.3974(3) 0.3274(2) 0.0371(6) Uani 1 1 d . . . . .
H15 H 1.098326 0.423117 0.261587 0.045 Uiso 1 1 calc R U . . .
C13 C 0.9309(2) 0.2329(3) 0.4950(3) 0.0352(6) Uani 1 1 d . . . . .
H13 H 0.931874 0.145948 0.543263 0.042 Uiso 1 1 calc R U . . .
C24 C 0.0693(3) 0.9791(3) 0.8206(2) 0.0362(6) Uani 1 1 d . . . . .
H24A H 0.048280 0.968872 0.912444 0.043 Uiso 1 1 calc R U . . .
H24B H -0.016633 0.970008 0.780933 0.043 Uiso 1 1 calc R U . . .
C26 C 0.2035(2) 0.4802(3) 1.0094(2) 0.0363(6) Uani 1 1 d . . . . .
H26A H 0.147811 0.416722 0.980677 0.055 Uiso 1 1 calc R U . . .
H26B H 0.143585 0.543117 1.043790 0.055 Uiso 1 1 calc R U . . .
H26C H 0.260724 0.433927 1.074835 0.055 Uiso 1 1 calc R U . . .
C25 C 0.1314(3) 1.1107(3) 0.7675(3) 0.0506(7) Uani 1 1 d . . . . .
H25A H 0.151090 1.119785 0.676622 0.076 Uiso 1 1 calc R U . . .
H25B H 0.216463 1.118268 0.807305 0.076 Uiso 1 1 calc R U . . .
H25C H 0.067191 1.179946 0.783946 0.076 Uiso 1 1 calc R U . . .

loop_
_atom_site_aniso_label
_atom_site_aniso_U_11
_atom_site_aniso_U_22
_atom_site_aniso_U_33
_atom_site_aniso_U_23
_atom_site_aniso_U_13
_atom_site_aniso_U_12
Cl1 0.0256(3) 0.0232(3) 0.0348(3) -0.0108(2) -0.0095(2) -0.0017(2)
S1 0.0265(3) 0.0149(2) 0.0229(3) -0.00271(19) -0.0020(2) 0.00243(19)
Cl2 0.0259(3) 0.0598(4) 0.0646(5) -0.0402(4) 0.0006(3) 0.0076(3)
O1 0.0322(8) 0.0191(7) 0.0182(7) 0.0004(6) -0.0019(6) -0.0012(6)
O3 0.0284(8) 0.0329(9) 0.0288(8) -0.0080(7) -0.0034(7) 0.0119(7)
N4 0.0203(8) 0.0145(8) 0.0160(8) -0.0024(6) -0.0015(6) 0.0002(6)
O2 0.0266(9) 0.0375(9) 0.0525(11) -0.0195(8) 0.0132(8) -0.0083(7)
N8 0.0251(9) 0.0214(9) 0.0204(9) 0.0012(7) -0.0011(7) -0.0035(7)
C17 0.0176(9) 0.0174(9) 0.0180(9) -0.0060(7) -0.0012(7) 0.0020(7)
C3 0.0213(10) 0.0175(9) 0.0169(9) -0.0058(8) -0.0034(8) -0.0030(8)
C22 0.0260(10) 0.0186(10) 0.0195(10) -0.0030(8) -0.0073(8) 0.0019(8)
C2 0.0216(10) 0.0164(9) 0.0193(10) -0.0048(7) -0.0039(8) -0.0031(8)
C9 0.0223(10) 0.0153(9) 0.0192(10) -0.0027(8) -0.0054(8) -0.0010(7)
C20 0.0182(10) 0.0202(10) 0.0255(10) -0.0108(8) -0.0033(8) 0.0009(8)
C19 0.0232(10) 0.0257(10) 0.0192(10) -0.0040(8) -0.0069(8) 0.0022(8)
C18 0.0230(10) 0.0189(10) 0.0196(10) -0.0010(8) -0.0030(8) 0.0004(8)
C21 0.0274(11) 0.0156(9) 0.0254(11) -0.0022(8) -0.0058(9) 0.0001(8)
C10 0.0222(10) 0.0238(10) 0.0226(10) -0.0076(8) -0.0023(8) -0.0044(8)
C5 0.0205(10) 0.0167(9) 0.0173(9) -0.0043(7) -0.0031(8) 0.0019(7)
C6 0.0189(10) 0.0253(10) 0.0201(10) -0.0080(8) -0.0024(8) -0.0036(8)
C7 0.0204(10) 0.0300(11) 0.0200(10) -0.0039(9) -0.0019(8) -0.0048(8)
C11 0.0194(10) 0.0337(12) 0.0252(11) -0.0155(9) -0.0019(8) -0.0037(9)
C23 0.0198(10) 0.0348(12) 0.0284(11) -0.0167(10) -0.0046(9) -0.0042(9)
C14 0.0214(11) 0.0435(14) 0.0420(14) -0.0282(12) -0.0045(10) 0.0027(10)
C12 0.0229(11) 0.0297(12) 0.0402(13) -0.0143(10) 0.0052(9) -0.0036(9)
C16 0.0286(12) 0.0444(14) 0.0229(11) -0.0125(10) 0.0007(9) -0.0039(10)
C15 0.0242(12) 0.0635(17) 0.0290(12) -0.0239(12) 0.0046(9) -0.0033(11)
C13 0.0262(12) 0.0338(13) 0.0498(15) -0.0197(11) 0.0011(11) -0.0001(10)
C24 0.0300(12) 0.0438(14) 0.0391(14) -0.0185(11) -0.0081(10) 0.0163(11)
C26 0.0287(12) 0.0429(14) 0.0308(13) 0.0063(11) 0.0051(10) -0.0044(10)
C25 0.0462(16) 0.0420(16) 0.068(2) -0.0200(14) -0.0128(15) 0.0136(13)

loop_
_atom_type_symbol
_atom_type_description
_atom_type_scat_dispersion_real
_atom_type_scat_dispersion_imag
_atom_type_scat_source
C C 0.0033 0.0016 'International Tables Vol C Tables 4.2.6.8 and 6.1.1.4'
H H 0.0000 0.0000 'International Tables Vol C Tables 4.2.6.8 and 6.1.1.4'
Cl Cl 0.1484 0.1585 'International Tables Vol C Tables 4.2.6.8 and 6.1.1.4'
N N 0.0061 0.0033 'International Tables Vol C Tables 4.2.6.8 and 6.1.1.4'
O O 0.0106 0.0060 'International Tables Vol C Tables 4.2.6.8 and 6.1.1.4'
S S 0.1246 0.1234 'International Tables Vol C Tables 4.2.6.8 and 6.1.1.4'

loop_
_geom_angle_atom_site_label_1
_geom_angle_atom_site_label_2
_geom_angle_atom_site_label_3
_geom_angle
_geom_angle_site_symmetry_1
_geom_angle_site_symmetry_3
_geom_angle_publ_flag
C9 S1 C2 91.49(9) . . ?
C23 O3 C24 116.99(18) . . ?
C9 N4 C3 116.68(16) . . ?
C9 N4 C5 120.50(16) . . ?
C3 N4 C5 122.21(16) . . ?
C9 N8 C7 116.21(18) . . ?
C22 C17 C18 119.59(18) . . ?
C22 C17 C5 120.10(17) . . ?
C18 C17 C5 120.31(17) . . ?
O1 C3 N4 123.54(18) . . ?
O1 C3 C2 126.70(18) . . ?
N4 C3 C2 109.76(16) . . ?
C17 C22 C21 120.40(19) . . ?
C17 C22 H22 119.8 . . ?
C21 C22 H22 119.8 . . ?
C10 C2 C3 120.71(18) . . ?
C10 C2 S1 128.86(17) . . ?
C3 C2 S1 110.39(14) . . ?
N8 C9 N4 126.42(19) . . ?
N8 C9 S1 122.02(15) . . ?
N4 C9 S1 111.53(14) . . ?
C21 C20 C19 121.52(19) . . ?
C21 C20 Cl1 118.85(16) . . ?
C19 C20 Cl1 119.63(16) . . ?
C20 C19 C18 118.89(19) . . ?
C20 C19 H19 120.6 . . ?
C18 C19 H19 120.6 . . ?
C19 C18 C17 120.54(19) . . ?
C19 C18 H18 119.7 . . ?
C17 C18 H18 119.7 . . ?
C20 C21 C22 119.06(19) . . ?
C20 C21 H21 120.5 . . ?
C22 C21 H21 120.5 . . ?
C2 C10 C11 129.6(2) . . ?
C2 C10 H10 115.2 . . ?
C11 C10 H10 115.2 . . ?
N4 C5 C17 109.81(16) . . ?
N4 C5 C6 107.85(16) . . ?
C17 C5 C6 113.20(16) . . ?
N4 C5 H5 108.6 . . ?
C17 C5 H5 108.6 . . ?
C6 C5 H5 108.6 . . ?
C7 C6 C23 123.47(19) . . ?
C7 C6 C5 121.46(19) . . ?
C23 C6 C5 114.97(18) . . ?
C6 C7 N8 122.56(19) . . ?
C6 C7 C26 126.1(2) . . ?
N8 C7 C26 111.33(19) . . ?
C12 C11 C16 117.5(2) . . ?
C12 C11 C10 124.0(2) . . ?
C16 C11 C10 118.4(2) . . ?
O2 C23 O3 122.9(2) . . ?
O2 C23 C6 127.0(2) . . ?
O3 C23 C6 110.13(18) . . ?
C15 C14 C13 121.3(2) . . ?
C15 C14 Cl2 119.53(19) . . ?
C13 C14 Cl2 119.2(2) . . ?
C13 C12 C11 121.6(2) . . ?
C13 C12 H12 119.2 . . ?
C11 C12 H12 119.2 . . ?
C15 C16 C11 120.8(2) . . ?
C15 C16 H16 119.6 . . ?
C11 C16 H16 119.6 . . ?
C14 C15 C16 119.8(2) . . ?
C14 C15 H15 120.1 . . ?
C16 C15 H15 120.1 . . ?
C14 C13 C12 118.9(2) . . ?
C14 C13 H13 120.5 . . ?
C12 C13 H13 120.5 . . ?
O3 C24 C25 107.2(2) . . ?
O3 C24 H24A 110.3 . . ?
C25 C24 H24A 110.3 . . ?
O3 C24 H24B 110.3 . . ?
C25 C24 H24B 110.3 . . ?
H24A C24 H24B 108.5 . . ?
C7 C26 H26A 109.5 . . ?
C7 C26 H26B 109.5 . . ?
H26A C26 H26B 109.5 . . ?
C7 C26 H26C 109.5 . . ?
H26A C26 H26C 109.5 . . ?
H26B C26 H26C 109.5 . . ?
C24 C25 H25A 109.5 . . ?
C24 C25 H25B 109.5 . . ?
H25A C25 H25B 109.5 . . ?
C24 C25 H25C 109.5 . . ?
H25A C25 H25C 109.5 . . ?
H25B C25 H25C 109.5 . . ?

loop_
_geom_bond_atom_site_label_1
_geom_bond_atom_site_label_2
_geom_bond_distance
_geom_bond_site_symmetry_2
_geom_bond_publ_flag
Cl1 C20 1.745(2) . ?
S1 C9 1.753(2) . ?
S1 C2 1.757(2) . ?
Cl2 C14 1.743(2) . ?
O1 C3 1.212(2) . ?
O3 C23 1.344(3) . ?
O3 C24 1.450(3) . ?
N4 C9 1.373(2) . ?
N4 C3 1.388(3) . ?
N4 C5 1.476(2) . ?
O2 C23 1.208(3) . ?
N8 C9 1.278(3) . ?
N8 C7 1.417(3) . ?
C17 C22 1.385(3) . ?
C17 C18 1.392(3) . ?
C17 C5 1.521(3) . ?
C3 C2 1.489(3) . ?
C22 C21 1.389(3) . ?
C22 H22 0.9500 . ?
C2 C10 1.344(3) . ?
C20 C21 1.381(3) . ?
C20 C19 1.384(3) . ?
C19 C18 1.385(3) . ?
C19 H19 0.9500 . ?
C18 H18 0.9500 . ?
C21 H21 0.9500 . ?
C10 C11 1.456(3) . ?
C10 H10 0.9500 . ?
C5 C6 1.522(3) . ?
C5 H5 1.0000 . ?
C6 C7 1.346(3) . ?
C6 C23 1.484(3) . ?
C7 C26 1.499(3) . ?
C11 C12 1.402(3) . ?
C11 C16 1.403(3) . ?
C14 C15 1.369(4) . ?
C14 C13 1.381(4) . ?
C12 C13 1.386(3) . ?
C12 H12 0.9500 . ?
C16 C15 1.388(3) . ?
C16 H16 0.9500 . ?
C15 H15 0.9500 . ?
C13 H13 0.9500 . ?
C24 C25 1.499(4) . ?
C24 H24A 0.9900 . ?
C24 H24B 0.9900 . ?
C26 H26A 0.9800 . ?
C26 H26B 0.9800 . ?
C26 H26C 0.9800 . ?
C25 H25A 0.9800 . ?
C25 H25B 0.9800 . ?
C25 H25C 0.9800 . ?

loop_
_geom_torsion_atom_site_label_1
_geom_torsion_atom_site_label_2
_geom_torsion_atom_site_label_3
_geom_torsion_atom_site_label_4
_geom_torsion
_geom_torsion_site_symmetry_1
_geom_torsion_site_symmetry_2
_geom_torsion_site_symmetry_3
_geom_torsion_site_symmetry_4
_geom_torsion_publ_flag
C9 N4 C3 O1 177.98(18) . . . . ?
C5 N4 C3 O1 -10.9(3) . . . . ?
C9 N4 C3 C2 -2.5(2) . . . . ?
C5 N4 C3 C2 168.61(16) . . . . ?
C18 C17 C22 C21 0.2(3) . . . . ?
C5 C17 C22 C21 -179.24(19) . . . . ?
O1 C3 C2 C10 1.3(3) . . . . ?
N4 C3 C2 C10 -178.19(18) . . . . ?
O1 C3 C2 S1 179.13(17) . . . . ?
N4 C3 C2 S1 -0.40(19) . . . . ?
C9 S1 C2 C10 179.8(2) . . . . ?
C9 S1 C2 C3 2.26(14) . . . . ?
C7 N8 C9 N4 3.7(3) . . . . ?
C7 N8 C9 S1 -173.99(14) . . . . ?
C3 N4 C9 N8 -173.62(19) . . . . ?
C5 N4 C9 N8 15.1(3) . . . . ?
C3 N4 C9 S1 4.2(2) . . . . ?
C5 N4 C9 S1 -167.00(14) . . . . ?
C2 S1 C9 N8 174.34(18) . . . . ?
C2 S1 C9 N4 -3.64(15) . . . . ?
C21 C20 C19 C18 0.0(3) . . . . ?
Cl1 C20 C19 C18 179.88(16) . . . . ?
C20 C19 C18 C17 0.6(3) . . . . ?
C22 C17 C18 C19 -0.7(3) . . . . ?
C5 C17 C18 C19 178.69(18) . . . . ?
C19 C20 C21 C22 -0.6(3) . . . . ?
Cl1 C20 C21 C22 179.58(16) . . . . ?
C17 C22 C21 C20 0.5(3) . . . . ?
C3 C2 C10 C11 178.04(19) . . . . ?
S1 C2 C10 C11 0.7(3) . . . . ?
C9 N4 C5 C17 98.9(2) . . . . ?
C3 N4 C5 C17 -71.8(2) . . . . ?
C9 N4 C5 C6 -24.9(2) . . . . ?
C3 N4 C5 C6 164.38(17) . . . . ?
C22 C17 C5 N4 107.7(2) . . . . ?
C18 C17 C5 N4 -71.7(2) . . . . ?
C22 C17 C5 C6 -131.7(2) . . . . ?
C18 C17 C5 C6 48.9(2) . . . . ?
N4 C5 C6 C7 19.9(3) . . . . ?
C17 C5 C6 C7 -101.8(2) . . . . ?
N4 C5 C6 C23 -163.61(16) . . . . ?
C17 C5 C6 C23 74.7(2) . . . . ?
C23 C6 C7 N8 179.58(18) . . . . ?
C5 C6 C7 N8 -4.2(3) . . . . ?
C23 C6 C7 C26 0.3(3) . . . . ?
C5 C6 C7 C26 176.5(2) . . . . ?
C9 N8 C7 C6 -9.0(3) . . . . ?
C9 N8 C7 C26 170.32(19) . . . . ?
C2 C10 C11 C12 12.6(3) . . . . ?
C2 C10 C11 C16 -166.6(2) . . . . ?
C24 O3 C23 O2 4.9(3) . . . . ?
C24 O3 C23 C6 -174.27(17) . . . . ?
C7 C6 C23 O2 -3.1(3) . . . . ?
C5 C6 C23 O2 -179.5(2) . . . . ?
C7 C6 C23 O3 176.04(19) . . . . ?
C5 C6 C23 O3 -0.4(2) . . . . ?
C16 C11 C12 C13 1.7(3) . . . . ?
C10 C11 C12 C13 -177.5(2) . . . . ?
C12 C11 C16 C15 -2.5(3) . . . . ?
C10 C11 C16 C15 176.8(2) . . . . ?
C13 C14 C15 C16 1.3(4) . . . . ?
Cl2 C14 C15 C16 -178.05(18) . . . . ?
C11 C16 C15 C14 1.0(3) . . . . ?
C15 C14 C13 C12 -2.0(4) . . . . ?
Cl2 C14 C13 C12 177.33(18) . . . . ?
C11 C12 C13 C14 0.4(4) . . . . ?
C23 O3 C24 C25 157.8(2) . . . . ?
